data_1514442
loop_
_publ_author_name
'Baillie, Sharon E.'
'Blair, Victoria L.'
'Bradley, Tyne D.'
'Clegg, William'
'Cowan, Jemma'
'Harrington, Ross W.'
'Hern\'an-G\'omez, Alberto'
'Kennedy, Alan R.'
'Livingstone, Zoe'
'Hevia, Eva'

_publ_section_title
;
 Isomeric and chemical consequences of the direct magnesiation of
 1,3-benzoazoles using \b-diketiminate-stabilized magnesium bases
;
_journal_issue 4
_journal_name_full 'Chemical Science'
_journal_page_first 1895
_journal_paper_doi 10.1039/c3sc22326d
_journal_volume 4
_journal_year 2013
_chemical_formula_sum 'C42.5 H61.5 Mg N4'
_chemical_formula_weight 652.77
_chemical_name_systematic
;
?
;
_space_group_IT_number 14
_symmetry_cell_setting monoclinic
_symmetry_space_group_name_Hall '-P 2yn'
_symmetry_space_group_name_H-M 'P 1 21/n 1'
_atom_sites_solution_hydrogens geom
_atom_sites_solution_primary direct
_atom_sites_solution_secondary difmap
_audit_creation_method SHELXL-97
_cell_angle_alpha 90.00
_cell_angle_beta 96.842(3)
_cell_angle_gamma 90.00
_cell_formula_units_Z 4
_cell_length_a 14.0179(4)
_cell_length_b 13.5976(3)
_cell_length_c 21.7756(6)
_cell_measurement_reflns_used 7478
_cell_measurement_temperature 123(2)
_cell_measurement_theta_max 29.7144
_cell_measurement_theta_min 2.8207
_cell_volume 4121.08(19)
_computing_structure_refinement 'SHELXL-97 (Sheldrick, 2008)'
_diffrn_ambient_temperature 123(2)
_diffrn_measured_fraction_theta_full 0.996
_diffrn_measured_fraction_theta_max 0.996
_diffrn_measurement_device_type 'Oxford Diffraction Gemini S'
_diffrn_measurement_method 'omega scans'
_diffrn_radiation_monochromator graphite
_diffrn_radiation_source 'fine-focus sealed tube'
_diffrn_radiation_type MoK\a
_diffrn_radiation_wavelength 0.71073
_diffrn_reflns_av_R_equivalents 0.0380
_diffrn_reflns_av_sigmaI/netI 0.0681
_diffrn_reflns_limit_h_max 17
_diffrn_reflns_limit_h_min -17
_diffrn_reflns_limit_k_max 16
_diffrn_reflns_limit_k_min -16
_diffrn_reflns_limit_l_max 25
_diffrn_reflns_limit_l_min -26
_diffrn_reflns_number 21699
_diffrn_reflns_theta_full 26.00
_diffrn_reflns_theta_max 26.00
_diffrn_reflns_theta_min 3.74
_exptl_absorpt_coefficient_mu 0.075
_exptl_absorpt_correction_T_max 1.00000
_exptl_absorpt_correction_T_min 0.96867
_exptl_absorpt_correction_type multi-scan
_exptl_absorpt_process_details
;
CrysAlisPro, Oxford Diffraction Ltd.,
Version 1.171.33.55 (release 05-01-2010 CrysAlis171 .NET)
(compiled Jan 5 2010,16:28:46)
Empirical absorption correction using spherical harmonics,
implemented in SCALE3 ABSPACK scaling algorithm.
;
_exptl_crystal_colour colourless
_exptl_crystal_density_diffrn 1.052
_exptl_crystal_density_method 'not measured'
_exptl_crystal_F_000 1426
_refine_diff_density_max 0.707
_refine_diff_density_min -0.331
_refine_diff_density_rms 0.060
_refine_ls_extinction_method none
_refine_ls_goodness_of_fit_ref 0.978
_refine_ls_hydrogen_treatment constr
_refine_ls_matrix_type full
_refine_ls_number_parameters 472
_refine_ls_number_reflns 8074
_refine_ls_number_restraints 77
_refine_ls_restrained_S_all 0.983
_refine_ls_R_factor_all 0.1027
_refine_ls_R_factor_gt 0.0640
_refine_ls_shift/su_max 0.001
_refine_ls_shift/su_mean 0.000
_refine_ls_structure_factor_coef Fsqd
_refine_ls_weighting_details 'calc w=1/[\s^2^(Fo^2^)+(0.1205P)^2^+0.0000P] where P=(Fo^2^+2Fc^2^)/3'
_refine_ls_weighting_scheme calc
_refine_ls_wR_factor_gt 0.1814
_refine_ls_wR_factor_ref 0.1953
_reflns_number_gt 5016
_reflns_number_total 8074
_reflns_threshold_expression I>2\s(I)
_cod_data_source_file c3sc22326d.txt
_cod_data_source_block vb6
_cod_original_sg_symbol_H-M P21/n
_cod_original_formula_sum 'C42.50 H61.50 Mg N4'
_cod_database_code 1514442

loop_
_symmetry_equiv_pos_as_xyz
'x, y, z'
'-x+1/2, y+1/2, -z+1/2'
'-x, -y, -z'
'x-1/2, -y-1/2, z-1/2'

loop_
_atom_site_label
_atom_site_type_symbol
_atom_site_fract_x
_atom_site_fract_y
_atom_site_fract_z
_atom_site_U_iso_or_equiv
_atom_site_adp_type
_atom_site_occupancy
_atom_site_symmetry_multiplicity
_atom_site_calc_flag
_atom_site_refinement_flags
_atom_site_disorder_assembly
_atom_site_disorder_group
Mg1 Mg 0.03292(6) 0.69868(6) 0.24805(4) 0.0258(2) Uani 1 1 d . . .
N1 N 0.00597(14) 0.64331(14) 0.15876(9) 0.0263(5) Uani 1 1 d . A .
N2 N -0.10234(14) 0.65794(14) 0.26798(9) 0.0250(5) Uani 1 1 d . A .
N3 N 0.03152(16) 0.85595(15) 0.24041(10) 0.0351(5) Uani 1 1 d . A .
N5 N 0.09367(17) 1.00620(15) 0.25841(11) 0.0390(6) Uani 1 1 d . A .
C1 C 0.08183(17) 0.61320(18) 0.12364(11) 0.0282(6) Uani 1 1 d . . .
C2 C 0.10104(19) 0.51265(19) 0.11727(12) 0.0326(6) Uani 1 1 d . A .
C3 C 0.1763(2) 0.4843(2) 0.08466(13) 0.0417(7) Uani 1 1 d . . .
H3 H 0.1903 0.4164 0.0806 0.050 Uiso 1 1 calc R A .
C4 C 0.2308(2) 0.5535(2) 0.05814(13) 0.0461(8) Uani 1 1 d . A .
H4 H 0.2809 0.5333 0.0352 0.055 Uiso 1 1 calc R . .
C5 C 0.2120(2) 0.6518(2) 0.06505(13) 0.0418(7) Uani 1 1 d . . .
H5 H 0.2505 0.6989 0.0473 0.050 Uiso 1 1 calc R A .
C6 C 0.13827(19) 0.6842(2) 0.09724(12) 0.0336(6) Uani 1 1 d . A .
C7 C 0.1203(2) 0.79323(19) 0.10294(13) 0.0399(7) Uani 1 1 d . . .
H7 H 0.0631 0.8013 0.1259 0.048 Uiso 1 1 calc R A .
C8 C 0.2047(2) 0.8436(2) 0.14061(16) 0.0545(9) Uani 1 1 d . A .
H8A H 0.2172 0.8120 0.1812 0.082 Uiso 1 1 calc R . .
H8B H 0.1894 0.9132 0.1460 0.082 Uiso 1 1 calc R . .
H8C H 0.2618 0.8381 0.1189 0.082 Uiso 1 1 calc R . .
C9 C 0.0968(3) 0.8430(2) 0.04009(15) 0.0597(9) Uani 1 1 d . A .
H9A H 0.1509 0.8346 0.0159 0.089 Uiso 1 1 calc R . .
H9B H 0.0855 0.9133 0.0461 0.089 Uiso 1 1 calc R . .
H9C H 0.0391 0.8130 0.0180 0.089 Uiso 1 1 calc R . .
C10 C 0.0429(2) 0.43321(18) 0.14547(13) 0.0362(7) Uani 1 1 d . . .
H10 H -0.0145 0.4656 0.1599 0.043 Uiso 1 1 calc R A .
C11 C 0.0062(2) 0.3541(2) 0.09785(14) 0.0452(8) Uani 1 1 d . A .
H11A H -0.0278 0.3857 0.0611 0.068 Uiso 1 1 calc R . .
H11B H -0.0377 0.3096 0.1161 0.068 Uiso 1 1 calc R . .
H11C H 0.0608 0.3165 0.0860 0.068 Uiso 1 1 calc R . .
C12 C 0.1010(3) 0.3873(2) 0.20161(15) 0.0537(8) Uani 1 1 d . A .
H12A H 0.1549 0.3502 0.1884 0.081 Uiso 1 1 calc R . .
H12B H 0.0599 0.3429 0.2222 0.081 Uiso 1 1 calc R . .
H12C H 0.1257 0.4392 0.2304 0.081 Uiso 1 1 calc R . .
C14 C -0.08366(18) 0.63737(16) 0.13056(11) 0.0262(6) Uani 1 1 d . . .
C15 C -0.16653(18) 0.64601(17) 0.16048(11) 0.0268(6) Uani 1 1 d . A .
H15 H -0.2250 0.6524 0.1339 0.032 Uiso 1 1 calc R . .
C16 C -0.17578(17) 0.64666(16) 0.22432(11) 0.0257(5) Uani 1 1 d . . .
C17 C -0.1014(2) 0.6183(2) 0.06173(12) 0.0410(7) Uani 1 1 d . A .
H17A H -0.0648 0.6656 0.0399 0.062 Uiso 1 1 calc R . .
H17B H -0.1701 0.6257 0.0476 0.062 Uiso 1 1 calc R . .
H17C H -0.0810 0.5514 0.0530 0.062 Uiso 1 1 calc R . .
C18 C -0.27605(18) 0.63002(19) 0.24153(12) 0.0332(6) Uani 1 1 d . A .
H18A H -0.2782 0.5671 0.2633 0.050 Uiso 1 1 calc R . .
H18B H -0.3220 0.6287 0.2039 0.050 Uiso 1 1 calc R . .
H18C H -0.2928 0.6834 0.2685 0.050 Uiso 1 1 calc R . .
C19 C -0.11853(17) 0.64835(18) 0.33197(11) 0.0280(6) Uani 1 1 d . . .
C20 C -0.15282(19) 0.72854(19) 0.36361(12) 0.0350(6) Uani 1 1 d . A .
C21 C -0.1638(2) 0.7164(2) 0.42600(13) 0.0453(7) Uani 1 1 d . . .
H21 H -0.1878 0.7695 0.4480 0.054 Uiso 1 1 calc R A .
C22 C -0.1408(2) 0.6299(2) 0.45634(13) 0.0472(8) Uani 1 1 d . A .
H22 H -0.1488 0.6235 0.4989 0.057 Uiso 1 1 calc R . .
C23 C -0.1062(2) 0.5519(2) 0.42501(12) 0.0391(7) Uani 1 1 d . . .
H23 H -0.0899 0.4922 0.4464 0.047 Uiso 1 1 calc R A .
C24 C -0.09468(18) 0.55937(18) 0.36272(12) 0.0318(6) Uani 1 1 d . A .
C25 C -0.0580(2) 0.47104(19) 0.32953(13) 0.0365(7) Uani 1 1 d . . .
H25 H -0.0437 0.4935 0.2879 0.044 Uiso 1 1 calc R A .
C26 C -0.1354(2) 0.3914(2) 0.31968(16) 0.0547(9) Uani 1 1 d . A .
H26A H -0.1543 0.3715 0.3598 0.082 Uiso 1 1 calc R . .
H26B H -0.1100 0.3344 0.2994 0.082 Uiso 1 1 calc R . .
H26C H -0.1915 0.4174 0.2935 0.082 Uiso 1 1 calc R . .
C27 C 0.0339(2) 0.4290(2) 0.36343(15) 0.0480(8) Uani 1 1 d . A .
H27A H 0.0228 0.4095 0.4053 0.072 Uiso 1 1 calc R . .
H27B H 0.0847 0.4789 0.3658 0.072 Uiso 1 1 calc R . .
H27C H 0.0537 0.3713 0.3411 0.072 Uiso 1 1 calc R . .
C28 C -0.1756(2) 0.82746(19) 0.33309(13) 0.0389(7) Uani 1 1 d . . .
H28 H -0.1726 0.8198 0.2877 0.047 Uiso 1 1 calc R A .
C29 C -0.1007(3) 0.9026(2) 0.35757(15) 0.0554(9) Uani 1 1 d . A .
H29A H -0.1093 0.9195 0.4003 0.083 Uiso 1 1 calc R . .
H29B H -0.1079 0.9619 0.3319 0.083 Uiso 1 1 calc R . .
H29C H -0.0363 0.8750 0.3564 0.083 Uiso 1 1 calc R . .
C30 C -0.2760(2) 0.8650(2) 0.34215(16) 0.0539(9) Uani 1 1 d . A .
H30A H -0.3241 0.8162 0.3262 0.081 Uiso 1 1 calc R . .
H30B H -0.2884 0.9270 0.3197 0.081 Uiso 1 1 calc R . .
H30C H -0.2797 0.8758 0.3863 0.081 Uiso 1 1 calc R . .
C31 C 0.0985(2) 0.91080(19) 0.27316(13) 0.0371(7) Uani 1 1 d . . .
H31 H 0.1452 0.8844 0.3040 0.045 Uiso 1 1 calc R A .
C32 C 0.01764(19) 1.01656(17) 0.21130(12) 0.0320(6) Uani 1 1 d . . .
C33 C -0.02020(19) 0.92203(19) 0.20151(12) 0.0339(6) Uani 1 1 d . A .
C34 C -0.0976(2) 0.9071(2) 0.15720(13) 0.0403(7) Uani 1 1 d . . .
H34 H -0.1258 0.8439 0.1504 0.048 Uiso 1 1 calc R A .
C35 C -0.1330(2) 0.9889(2) 0.12276(13) 0.0418(7) Uani 1 1 d . A .
H35 H -0.1859 0.9806 0.0916 0.050 Uiso 1 1 calc R . .
C36 C -0.0936(2) 1.0811(2) 0.13260(14) 0.0446(7) Uani 1 1 d . . .
H36 H -0.1198 1.1346 0.1081 0.053 Uiso 1 1 calc R A .
C37 C -0.0159(2) 1.0978(2) 0.17776(13) 0.0416(7) Uani 1 1 d . A .
H37 H 0.0120 1.1611 0.1849 0.050 Uiso 1 1 calc R . .
C38 C 0.1540(2) 1.0853(2) 0.28631(15) 0.0549(9) Uani 1 1 d . . .
H38A H 0.2018 1.0582 0.3184 0.082 Uiso 1 1 calc R A .
H38B H 0.1140 1.1335 0.3049 0.082 Uiso 1 1 calc R . .
H38C H 0.1868 1.1175 0.2545 0.082 Uiso 1 1 calc R . .
C39 C 0.162(2) 0.667(3) 0.3030(6) 0.0357(18) Uani 0.50 1 d PDU A 1
H39A H 0.1772 0.5971 0.2947 0.043 Uiso 0.50 1 calc PR A 1
H39B H 0.2123 0.7068 0.2869 0.043 Uiso 0.50 1 calc PR A 1
C40 C 0.1752(7) 0.6790(11) 0.3730(5) 0.047(2) Uani 0.50 1 d PDU A 1
H40A H 0.1203 0.6473 0.3899 0.056 Uiso 0.50 1 calc PR A 1
H40B H 0.1728 0.7501 0.3825 0.056 Uiso 0.50 1 calc PR A 1
C41 C 0.2694(6) 0.6361(6) 0.4069(3) 0.0758(17) Uani 0.50 1 d PDU A 1
H41A H 0.2706 0.5650 0.3973 0.091 Uiso 0.50 1 calc PR A 1
H41B H 0.3236 0.6667 0.3886 0.091 Uiso 0.50 1 calc PR A 1
C42 C 0.2888(9) 0.6467(7) 0.4742(4) 0.099(3) Uani 0.50 1 d PDU A 1
H42A H 0.3017 0.7159 0.4846 0.148 Uiso 0.50 1 calc PR A 1
H42B H 0.3449 0.6068 0.4895 0.148 Uiso 0.50 1 calc PR A 1
H42C H 0.2328 0.6244 0.4933 0.148 Uiso 0.50 1 calc PR A 1
C39A C 0.157(2) 0.668(3) 0.3162(6) 0.0357(18) Uani 0.50 1 d PDU A 2
H39C H 0.1708 0.5966 0.3155 0.043 Uiso 0.50 1 calc PR A 2
H39D H 0.2136 0.7026 0.3033 0.043 Uiso 0.50 1 calc PR A 2
C40A C 0.1463(6) 0.6977(10) 0.3827(5) 0.047(2) Uani 0.50 1 d PDU A 2
H40C H 0.0962 0.6559 0.3978 0.056 Uiso 0.50 1 calc PR A 2
H40D H 0.1235 0.7666 0.3827 0.056 Uiso 0.50 1 calc PR A 2
C41A C 0.2384(6) 0.6892(6) 0.4281(4) 0.0758(17) Uani 0.50 1 d PDU A 2
H41C H 0.2885 0.7284 0.4108 0.091 Uiso 0.50 1 d PR A 2
H41D H 0.2261 0.7218 0.4670 0.091 Uiso 0.50 1 d PR A 2
C42A C 0.2785(16) 0.5921(10) 0.4457(10) 0.099(3) Uani 0.25 1 d PDU A 2
H42G H 0.3360 0.6001 0.4757 0.148 Uiso 0.25 1 calc PR A 2
H42H H 0.2957 0.5582 0.4089 0.148 Uiso 0.25 1 calc PR A 2
H42I H 0.2306 0.5533 0.4644 0.148 Uiso 0.25 1 calc PR A 2
C42B C 0.2285(17) 0.6892(15) 0.4967(5) 0.099(3) Uani 0.25 1 d PDU A 2
H42D H 0.2110 0.6231 0.5094 0.148 Uiso 0.25 1 calc PR A 2
H42E H 0.1784 0.7360 0.5051 0.148 Uiso 0.25 1 calc PR A 2
H42F H 0.2898 0.7086 0.5200 0.148 Uiso 0.25 1 calc PR A 2
C1S C -0.0049(4) 0.9517(3) 0.5195(2) 0.0300(11) Uani 0.50 1 d PU . .
H1S1 H -0.0170 0.9697 0.5619 0.036 Uiso 0.50 1 calc PR . .
H1S2 H -0.0605 0.9130 0.5004 0.036 Uiso 0.50 1 calc PR . .
C2S C 0.0834(4) 0.8905(4) 0.5225(3) 0.0427(14) Uani 0.50 1 d PU . .
H2S1 H 0.1379 0.9269 0.5451 0.051 Uiso 0.50 1 calc PR . .
H2S2 H 0.0990 0.8778 0.4801 0.051 Uiso 0.50 1 calc PR . .
C3S C 0.0710(5) 0.7935(5) 0.5547(4) 0.080(3) Uani 0.50 1 d PU . .
H3S1 H 0.0234 0.8010 0.5839 0.119 Uiso 0.50 1 calc PR . .
H3S2 H 0.1326 0.7731 0.5771 0.119 Uiso 0.50 1 calc PR . .
H3S3 H 0.0489 0.7434 0.5238 0.119 Uiso 0.50 1 calc PR . .

loop_
_atom_site_aniso_label
_atom_site_aniso_U_11
_atom_site_aniso_U_22
_atom_site_aniso_U_33
_atom_site_aniso_U_23
_atom_site_aniso_U_13
_atom_site_aniso_U_12
Mg1 0.0239(4) 0.0294(4) 0.0243(4) -0.0017(3) 0.0040(3) -0.0017(4)
N1 0.0260(11) 0.0298(11) 0.0240(11) -0.0010(9) 0.0063(9) -0.0031(9)
N2 0.0250(11) 0.0299(10) 0.0206(10) 0.0016(8) 0.0046(9) 0.0012(9)
N3 0.0372(13) 0.0323(11) 0.0358(13) -0.0010(10) 0.0043(11) -0.0026(10)
N5 0.0399(14) 0.0373(13) 0.0389(14) -0.0075(10) 0.0013(11) -0.0075(11)
C1 0.0253(13) 0.0407(14) 0.0190(12) -0.0047(11) 0.0042(11) -0.0057(11)
C2 0.0298(14) 0.0430(15) 0.0259(14) -0.0087(11) 0.0065(12) -0.0060(12)
C3 0.0374(16) 0.0488(17) 0.0405(17) -0.0161(13) 0.0121(14) -0.0021(14)
C4 0.0342(16) 0.069(2) 0.0385(17) -0.0166(15) 0.0193(14) -0.0082(15)
C5 0.0370(16) 0.0570(18) 0.0346(16) -0.0048(14) 0.0175(13) -0.0156(14)
C6 0.0312(14) 0.0456(16) 0.0247(13) 0.0003(11) 0.0062(12) -0.0058(12)
C7 0.0419(16) 0.0428(16) 0.0373(16) 0.0035(13) 0.0147(14) -0.0106(13)
C8 0.054(2) 0.0535(18) 0.057(2) -0.0069(16) 0.0112(18) -0.0182(16)
C9 0.064(2) 0.067(2) 0.049(2) 0.0174(17) 0.0109(18) -0.0060(18)
C10 0.0369(16) 0.0350(14) 0.0394(16) -0.0059(12) 0.0155(13) -0.0007(12)
C11 0.0473(18) 0.0402(16) 0.0504(19) -0.0101(14) 0.0146(16) -0.0055(14)
C12 0.069(2) 0.0484(17) 0.0444(19) -0.0011(14) 0.0078(17) -0.0024(17)
C14 0.0304(14) 0.0251(12) 0.0232(13) 0.0017(10) 0.0031(11) -0.0044(11)
C15 0.0230(13) 0.0332(13) 0.0231(13) 0.0032(10) -0.0021(10) -0.0006(11)
C16 0.0242(13) 0.0263(12) 0.0269(13) 0.0009(10) 0.0048(11) 0.0001(10)
C17 0.0366(16) 0.0591(18) 0.0268(14) -0.0033(13) 0.0012(13) -0.0047(14)
C18 0.0252(14) 0.0435(15) 0.0308(14) 0.0042(12) 0.0031(12) -0.0017(12)
C19 0.0212(12) 0.0391(14) 0.0241(13) 0.0027(11) 0.0041(11) -0.0004(11)
C20 0.0309(15) 0.0464(16) 0.0288(14) -0.0014(12) 0.0089(12) 0.0004(13)
C21 0.0473(18) 0.0612(19) 0.0290(15) -0.0071(14) 0.0110(14) 0.0039(15)
C22 0.0451(18) 0.075(2) 0.0227(15) 0.0036(14) 0.0095(14) -0.0002(16)
C23 0.0353(16) 0.0510(16) 0.0307(15) 0.0096(13) 0.0029(13) -0.0039(13)
C24 0.0245(13) 0.0435(15) 0.0270(14) 0.0049(12) 0.0007(11) -0.0017(12)
C25 0.0396(16) 0.0372(15) 0.0329(15) 0.0090(12) 0.0047(13) 0.0054(13)
C26 0.052(2) 0.0483(18) 0.059(2) -0.0032(16) -0.0139(17) 0.0040(16)
C27 0.0387(17) 0.0441(17) 0.060(2) 0.0089(15) 0.0008(16) 0.0040(14)
C28 0.0450(17) 0.0390(15) 0.0342(15) -0.0032(12) 0.0116(14) 0.0067(13)
C29 0.067(2) 0.0473(18) 0.054(2) -0.0063(15) 0.0142(18) 0.0036(17)
C30 0.056(2) 0.0524(18) 0.055(2) -0.0053(15) 0.0164(17) 0.0197(16)
C31 0.0383(16) 0.0387(15) 0.0339(15) 0.0007(12) 0.0018(13) 0.0006(13)
C32 0.0346(15) 0.0312(13) 0.0313(15) -0.0023(11) 0.0082(12) -0.0022(12)
C33 0.0326(15) 0.0386(15) 0.0311(15) -0.0004(12) 0.0058(12) 0.0012(12)
C34 0.0349(16) 0.0404(15) 0.0458(18) -0.0073(13) 0.0054(14) -0.0044(13)
C35 0.0395(17) 0.0471(17) 0.0380(17) -0.0051(13) 0.0010(14) 0.0022(14)
C36 0.0485(19) 0.0440(17) 0.0416(17) 0.0063(14) 0.0070(15) 0.0095(15)
C37 0.0472(18) 0.0353(15) 0.0437(18) 0.0006(13) 0.0117(15) 0.0005(14)
C38 0.056(2) 0.0481(18) 0.056(2) -0.0066(15) -0.0120(17) -0.0126(16)
C39 0.028(3) 0.0402(18) 0.038(4) 0.001(6) 0.003(5) -0.0049(18)
C40 0.044(5) 0.055(5) 0.039(3) 0.002(3) -0.009(3) -0.007(3)
C41 0.074(4) 0.082(5) 0.063(4) -0.004(3) -0.025(3) 0.006(3)
C42 0.128(7) 0.085(6) 0.070(5) 0.018(4) -0.042(5) -0.002(5)
C39A 0.028(3) 0.0402(18) 0.038(4) 0.001(6) 0.003(5) -0.0049(18)
C40A 0.044(5) 0.055(5) 0.039(3) 0.002(3) -0.009(3) -0.007(3)
C41A 0.074(4) 0.082(5) 0.063(4) -0.004(3) -0.025(3) 0.006(3)
C42A 0.128(7) 0.085(6) 0.070(5) 0.018(4) -0.042(5) -0.002(5)
C42B 0.128(7) 0.085(6) 0.070(5) 0.018(4) -0.042(5) -0.002(5)
C1S 0.025(2) 0.036(3) 0.025(3) -0.014(2) -0.013(2) -0.011(2)
C2S 0.033(3) 0.048(3) 0.045(3) 0.021(3) -0.002(3) -0.010(2)
C3S 0.066(5) 0.051(4) 0.108(6) 0.056(4) -0.048(4) -0.035(3)

loop_
_atom_type_symbol
_atom_type_description
_atom_type_scat_dispersion_real
_atom_type_scat_dispersion_imag
_atom_type_scat_source
Mg Mg 0.0486 0.0363 'International Tables Vol C Tables 4.2.6.8 and 6.1.1.4'
N N 0.0061 0.0033 'International Tables Vol C Tables 4.2.6.8 and 6.1.1.4'
C C 0.0033 0.0016 'International Tables Vol C Tables 4.2.6.8 and 6.1.1.4'
H H 0.0000 0.0000 'International Tables Vol C Tables 4.2.6.8 and 6.1.1.4'

loop_
_geom_angle_atom_site_label_1
_geom_angle_atom_site_label_2
_geom_angle_atom_site_label_3
_geom_angle
_geom_angle_site_symmetry_1
_geom_angle_site_symmetry_3
N2 Mg1 N1 91.73(8) . .
N2 Mg1 C39 125.1(8) . .
N1 Mg1 C39 120.5(6) . .
N2 Mg1 N3 106.44(9) . .
N1 Mg1 N3 106.85(9) . .
C39 Mg1 N3 104.6(10) . .
N2 Mg1 C39A 118.8(8) . .
N1 Mg1 C39A 127.3(6) . .
C39 Mg1 C39A 7.7(11) . .
N3 Mg1 C39A 104.0(10) . .
C14 N1 C1 116.9(2) . .
C14 N1 Mg1 120.61(15) . .
C1 N1 Mg1 122.43(16) . .
C16 N2 C19 118.96(19) . .
C16 N2 Mg1 122.24(15) . .
C19 N2 Mg1 118.65(16) . .
C31 N3 C33 104.4(2) . .
C31 N3 Mg1 121.02(19) . .
C33 N3 Mg1 134.12(19) . .
C31 N5 C32 106.7(2) . .
C31 N5 C38 127.3(3) . .
C32 N5 C38 125.9(2) . .
C2 C1 C6 120.1(2) . .
C2 C1 N1 119.4(2) . .
C6 C1 N1 120.4(2) . .
C3 C2 C1 119.0(2) . .
C3 C2 C10 118.8(2) . .
C1 C2 C10 122.1(2) . .
C4 C3 C2 121.0(3) . .
C4 C3 H3 119.5 . .
C2 C3 H3 119.5 . .
C5 C4 C3 119.6(2) . .
C5 C4 H4 120.2 . .
C3 C4 H4 120.2 . .
C4 C5 C6 121.9(2) . .
C4 C5 H5 119.0 . .
C6 C5 H5 119.0 . .
C5 C6 C1 118.4(2) . .
C5 C6 C7 119.6(2) . .
C1 C6 C7 122.0(2) . .
C6 C7 C8 111.1(3) . .
C6 C7 C9 112.4(2) . .
C8 C7 C9 110.8(2) . .
C6 C7 H7 107.4 . .
C8 C7 H7 107.4 . .
C9 C7 H7 107.4 . .
C7 C8 H8A 109.5 . .
C7 C8 H8B 109.5 . .
H8A C8 H8B 109.5 . .
C7 C8 H8C 109.5 . .
H8A C8 H8C 109.5 . .
H8B C8 H8C 109.5 . .
C7 C9 H9A 109.5 . .
C7 C9 H9B 109.5 . .
H9A C9 H9B 109.5 . .
C7 C9 H9C 109.5 . .
H9A C9 H9C 109.5 . .
H9B C9 H9C 109.5 . .
C12 C10 C2 110.7(2) . .
C12 C10 C11 111.0(2) . .
C2 C10 C11 112.0(2) . .
C12 C10 H10 107.6 . .
C2 C10 H10 107.6 . .
C11 C10 H10 107.6 . .
C10 C11 H11A 109.5 . .
C10 C11 H11B 109.5 . .
H11A C11 H11B 109.5 . .
C10 C11 H11C 109.5 . .
H11A C11 H11C 109.5 . .
H11B C11 H11C 109.5 . .
C10 C12 H12A 109.5 . .
C10 C12 H12B 109.5 . .
H12A C12 H12B 109.5 . .
C10 C12 H12C 109.5 . .
H12A C12 H12C 109.5 . .
H12B C12 H12C 109.5 . .
N1 C14 C15 124.6(2) . .
N1 C14 C17 120.1(2) . .
C15 C14 C17 115.3(2) . .
C14 C15 C16 129.5(2) . .
C14 C15 H15 115.2 . .
C16 C15 H15 115.2 . .
N2 C16 C15 123.6(2) . .
N2 C16 C18 120.3(2) . .
C15 C16 C18 116.1(2) . .
C14 C17 H17A 109.5 . .
C14 C17 H17B 109.5 . .
H17A C17 H17B 109.5 . .
C14 C17 H17C 109.5 . .
H17A C17 H17C 109.5 . .
H17B C17 H17C 109.5 . .
C16 C18 H18A 109.5 . .
C16 C18 H18B 109.5 . .
H18A C18 H18B 109.5 . .
C16 C18 H18C 109.5 . .
H18A C18 H18C 109.5 . .
H18B C18 H18C 109.5 . .
C24 C19 C20 120.7(2) . .
C24 C19 N2 118.8(2) . .
C20 C19 N2 120.4(2) . .
C21 C20 C19 118.0(2) . .
C21 C20 C28 119.3(2) . .
C19 C20 C28 122.6(2) . .
C22 C21 C20 121.7(3) . .
C22 C21 H21 119.2 . .
C20 C21 H21 119.2 . .
C21 C22 C23 119.9(3) . .
C21 C22 H22 120.1 . .
C23 C22 H22 120.1 . .
C22 C23 C24 121.0(3) . .
C22 C23 H23 119.5 . .
C24 C23 H23 119.5 . .
C23 C24 C19 118.7(2) . .
C23 C24 C25 119.4(2) . .
C19 C24 C25 121.9(2) . .
C27 C25 C24 112.4(2) . .
C27 C25 C26 110.4(2) . .
C24 C25 C26 110.6(2) . .
C27 C25 H25 107.8 . .
C24 C25 H25 107.8 . .
C26 C25 H25 107.8 . .
C25 C26 H26A 109.5 . .
C25 C26 H26B 109.5 . .
H26A C26 H26B 109.5 . .
C25 C26 H26C 109.5 . .
H26A C26 H26C 109.5 . .
H26B C26 H26C 109.5 . .
C25 C27 H27A 109.5 . .
C25 C27 H27B 109.5 . .
H27A C27 H27B 109.5 . .
C25 C27 H27C 109.5 . .
H27A C27 H27C 109.5 . .
H27B C27 H27C 109.5 . .
C29 C28 C20 110.1(3) . .
C29 C28 C30 109.8(2) . .
C20 C28 C30 112.8(2) . .
C29 C28 H28 108.0 . .
C20 C28 H28 108.0 . .
C30 C28 H28 108.0 . .
C28 C29 H29A 109.5 . .
C28 C29 H29B 109.5 . .
H29A C29 H29B 109.5 . .
C28 C29 H29C 109.5 . .
H29A C29 H29C 109.5 . .
H29B C29 H29C 109.5 . .
C28 C30 H30A 109.5 . .
C28 C30 H30B 109.5 . .
H30A C30 H30B 109.5 . .
C28 C30 H30C 109.5 . .
H30A C30 H30C 109.5 . .
H30B C30 H30C 109.5 . .
N5 C31 N3 113.6(3) . .
N5 C31 H31 123.2 . .
N3 C31 H31 123.2 . .
C37 C32 N5 130.9(2) . .
C37 C32 C33 123.9(3) . .
N5 C32 C33 105.2(2) . .
C34 C33 N3 130.2(2) . .
C34 C33 C32 119.7(2) . .
N3 C33 C32 110.1(2) . .
C33 C34 C35 117.2(3) . .
C33 C34 H34 121.4 . .
C35 C34 H34 121.4 . .
C36 C35 C34 122.0(3) . .
C36 C35 H35 119.0 . .
C34 C35 H35 119.0 . .
C35 C36 C37 121.5(3) . .
C35 C36 H36 119.2 . .
C37 C36 H36 119.2 . .
C32 C37 C36 115.6(3) . .
C32 C37 H37 122.2 . .
C36 C37 H37 122.2 . .
N5 C38 H38A 109.5 . .
N5 C38 H38B 109.5 . .
H38A C38 H38B 109.5 . .
N5 C38 H38C 109.5 . .
H38A C38 H38C 109.5 . .
H38B C38 H38C 109.5 . .
C40 C39 Mg1 122.9(16) . .
C40 C39 H39A 106.6 . .
Mg1 C39 H39A 106.6 . .
C40 C39 H39B 106.6 . .
Mg1 C39 H39B 106.6 . .
H39A C39 H39B 106.6 . .
C39 C40 C41 115.5(13) . .
C39 C40 H40A 108.4 . .
C41 C40 H40A 108.4 . .
C39 C40 H40B 108.4 . .
C41 C40 H40B 108.4 . .
H40A C40 H40B 107.5 . .
C42 C41 C40 119.1(8) . .
C42 C41 H41A 107.5 . .
C40 C41 H41A 107.5 . .
C42 C41 H41B 107.5 . .
C40 C41 H41B 107.5 . .
H41A C41 H41B 107.0 . .
C42 C41 H41C 79.9 . .
C40 C41 H41C 79.8 . .
H41A C41 H41C 163.9 . .
H41B C41 H41C 56.9 . .
C41 C42 H41D 85.3 . .
H42A C42 H41D 52.9 . .
H42B C42 H41D 161.1 . .
H42C C42 H41D 74.9 . .
C40A C39A Mg1 115.5(16) . .
C40A C39A H39C 108.4 . .
Mg1 C39A H39C 108.4 . .
C40A C39A H39D 108.4 . .
Mg1 C39A H39D 108.4 . .
H39C C39A H39D 107.5 . .
C39A C40A C41A 114.8(12) . .
C39A C40A H40C 108.6 . .
C41A C40A H40C 108.6 . .
C39A C40A H40D 108.6 . .
C41A C40A H40D 108.6 . .
H40C C40A H40D 107.5 . .
C42A C41A C42B 79.6(11) . .
C42A C41A C40A 120.2(11) . .
C42B C41A C40A 117.8(11) . .
C42A C41A H41C 108.4 . .
C42B C41A H41C 121.7 . .
C40A C41A H41C 107.2 . .
C42A C41A H41D 106.2 . .
C42B C41A H41D 27.2 . .
C40A C41A H41D 107.5 . .
H41C C41A H41D 106.7 . .
C41A C42A H42G 109.5 . .
C41A C42A H42H 109.5 . .
H42G C42A H42H 109.5 . .
C41A C42A H42I 109.5 . .
H42G C42A H42I 109.5 . .
H42H C42A H42I 109.5 . .
C41A C42B H41D 35.4 . .
C41A C42B H42D 109.5 . .
H41D C42B H42D 140.0 . .
C41A C42B H42E 109.5 . .
H41D C42B H42E 79.9 . .
H42D C42B H42E 109.5 . .
C41A C42B H42F 109.5 . .
H41D C42B H42F 103.0 . .
H42D C42B H42F 109.5 . .
H42E C42B H42F 109.5 . .
C2S C1S C1S 111.4(5) . 3_576
C2S C1S H1S1 109.3 . .
C1S C1S H1S1 109.3 3_576 .
C2S C1S H1S2 109.3 . .
C1S C1S H1S2 109.3 3_576 .
H1S1 C1S H1S2 108.0 . .
C1S C2S C3S 111.6(5) . .
C1S C2S H2S1 109.3 . .
C3S C2S H2S1 109.3 . .
C1S C2S H2S2 109.3 . .
C3S C2S H2S2 109.3 . .
H2S1 C2S H2S2 108.0 . .
C2S C3S H3S1 109.5 . .
C2S C3S H3S2 109.5 . .
H3S1 C3S H3S2 109.5 . .
C2S C3S H3S3 109.5 . .
H3S1 C3S H3S3 109.5 . .
H3S2 C3S H3S3 109.5 . .

loop_
_geom_bond_atom_site_label_1
_geom_bond_atom_site_label_2
_geom_bond_distance
_geom_bond_site_symmetry_2
Mg1 N2 2.070(2) .
Mg1 N1 2.077(2) .
Mg1 C39 2.09(3) .
Mg1 N3 2.145(2) .
Mg1 C39A 2.19(3) .
N1 C14 1.334(3) .
N1 C1 1.441(3) .
N2 C16 1.324(3) .
N2 C19 1.444(3) .
N3 C31 1.337(3) .
N3 C33 1.380(3) .
N5 C31 1.336(3) .
N5 C32 1.396(4) .
N5 C38 1.456(4) .
C1 C2 1.404(4) .
C1 C6 1.413(3) .
C2 C3 1.394(3) .
C2 C10 1.526(4) .
C3 C4 1.381(4) .
C3 H3 0.9500 .
C4 C5 1.374(4) .
C4 H4 0.9500 .
C5 C6 1.387(4) .
C5 H5 0.9500 .
C6 C7 1.512(4) .
C7 C8 1.520(4) .
C7 C9 1.527(4) .
C7 H7 1.0000 .
C8 H8A 0.9800 .
C8 H8B 0.9800 .
C8 H8C 0.9800 .
C9 H9A 0.9800 .
C9 H9B 0.9800 .
C9 H9C 0.9800 .
C10 C12 1.520(4) .
C10 C11 1.540(4) .
C10 H10 1.0000 .
C11 H11A 0.9800 .
C11 H11B 0.9800 .
C11 H11C 0.9800 .
C12 H12A 0.9800 .
C12 H12B 0.9800 .
C12 H12C 0.9800 .
C14 C15 1.403(3) .
C14 C17 1.512(3) .
C15 C16 1.412(3) .
C15 H15 0.9500 .
C16 C18 1.514(3) .
C17 H17A 0.9800 .
C17 H17B 0.9800 .
C17 H17C 0.9800 .
C18 H18A 0.9800 .
C18 H18B 0.9800 .
C18 H18C 0.9800 .
C19 C24 1.404(3) .
C19 C20 1.405(3) .
C20 C21 1.395(4) .
C20 C28 1.517(4) .
C21 C22 1.369(4) .
C21 H21 0.9500 .
C22 C23 1.380(4) .
C22 H22 0.9500 .
C23 C24 1.389(4) .
C23 H23 0.9500 .
C24 C25 1.522(4) .
C25 C27 1.519(4) .
C25 C26 1.530(4) .
C25 H25 1.0000 .
C26 H26A 0.9800 .
C26 H26B 0.9800 .
C26 H26C 0.9800 .
C27 H27A 0.9800 .
C27 H27B 0.9800 .
C27 H27C 0.9800 .
C28 C29 1.516(4) .
C28 C30 1.532(4) .
C28 H28 1.0000 .
C29 H29A 0.9800 .
C29 H29B 0.9800 .
C29 H29C 0.9800 .
C30 H30A 0.9800 .
C30 H30B 0.9800 .
C30 H30C 0.9800 .
C31 H31 0.9500 .
C32 C37 1.376(4) .
C32 C33 1.397(3) .
C33 C34 1.379(4) .
C34 C35 1.399(4) .
C34 H34 0.9500 .
C35 C36 1.377(4) .
C35 H35 0.9500 .
C36 C37 1.396(4) .
C36 H36 0.9500 .
C37 H37 0.9500 .
C38 H38A 0.9800 .
C38 H38B 0.9800 .
C38 H38C 0.9800 .
C39 C40 1.523(8) .
C39 H39A 0.9900 .
C39 H39B 0.9900 .
C40 C41 1.548(8) .
C40 H40A 0.9900 .
C40 H40B 0.9900 .
C41 C42 1.464(8) .
C41 H41A 0.9900 .
C41 H41B 0.9900 .
C41 H41C 1.2833 .
C42 H42A 0.9800 .
C42 H42B 0.9800 .
C42 H42C 0.9800 .
C39A C40A 1.529(8) .
C39A H39C 0.9900 .
C39A H39D 0.9900 .
C40A C41A 1.533(8) .
C40A H40C 0.9900 .
C40A H40D 0.9900 .
C41A C42A 1.468(9) .
C41A C42B 1.518(9) .
C41A H41C 0.9900 .
C41A H41D 0.9900 .
C42A H42G 0.9800 .
C42A H42H 0.9800 .
C42A H42I 0.9800 .
C42B H41D 0.7818 .
C42B H42D 0.9800 .
C42B H42E 0.9800 .
C42B H42F 0.9800 .
C1S C2S 1.487(8) .
C1S C1S 1.578(10) 3_576
C1S H1S1 0.9900 .
C1S H1S2 0.9900 .
C2S C3S 1.513(7) .
C2S H2S1 0.9900 .
C2S H2S2 0.9900 .
C3S H3S1 0.9800 .
C3S H3S2 0.9800 .
C3S H3S3 0.9800 .

loop_
_geom_torsion_atom_site_label_1
_geom_torsion_atom_site_label_2
_geom_torsion_atom_site_label_3
_geom_torsion_atom_site_label_4
_geom_torsion
_geom_torsion_site_symmetry_1
N2 Mg1 N1 C14 26.30(18) .
C39 Mg1 N1 C14 159.6(11) .
N3 Mg1 N1 C14 -81.46(18) .
C39A Mg1 N1 C14 155.3(12) .
N2 Mg1 N1 C1 -156.05(18) .
C39 Mg1 N1 C1 -22.8(11) .
N3 Mg1 N1 C1 96.19(18) .
C39A Mg1 N1 C1 -27.1(12) .
N1 Mg1 N2 C16 -24.52(18) .
C39 Mg1 N2 C16 -154.5(10) .
N3 Mg1 N2 C16 83.61(19) .
C39A Mg1 N2 C16 -159.7(9) .
N1 Mg1 N2 C19 159.95(17) .
C39 Mg1 N2 C19 30.0(10) .
N3 Mg1 N2 C19 -91.92(17) .
C39A Mg1 N2 C19 24.8(9) .
N2 Mg1 N3 C31 127.0(2) .
N1 Mg1 N3 C31 -136.00(19) .
C39 Mg1 N3 C31 -7.1(6) .
C39A Mg1 N3 C31 0.8(6) .
N2 Mg1 N3 C33 -62.2(2) .
N1 Mg1 N3 C33 34.8(3) .
C39 Mg1 N3 C33 163.7(6) .
C39A Mg1 N3 C33 171.6(6) .
C14 N1 C1 C2 -79.2(3) .
Mg1 N1 C1 C2 103.1(2) .
C14 N1 C1 C6 102.6(3) .
Mg1 N1 C1 C6 -75.2(3) .
C6 C1 C2 C3 0.0(4) .
N1 C1 C2 C3 -178.3(2) .
C6 C1 C2 C10 179.4(2) .
N1 C1 C2 C10 1.1(4) .
C1 C2 C3 C4 -0.8(4) .
C10 C2 C3 C4 179.8(3) .
C2 C3 C4 C5 1.4(5) .
C3 C4 C5 C6 -1.1(5) .
C4 C5 C6 C1 0.3(4) .
C4 C5 C6 C7 -179.5(3) .
C2 C1 C6 C5 0.3(4) .
N1 C1 C6 C5 178.5(2) .
C2 C1 C6 C7 -180.0(2) .
N1 C1 C6 C7 -1.7(4) .
C5 C6 C7 C8 -65.2(3) .
C1 C6 C7 C8 115.1(3) .
C5 C6 C7 C9 59.6(4) .
C1 C6 C7 C9 -120.2(3) .
C3 C2 C10 C12 73.0(3) .
C1 C2 C10 C12 -106.4(3) .
C3 C2 C10 C11 -51.5(4) .
C1 C2 C10 C11 129.1(3) .
C1 N1 C14 C15 167.8(2) .
Mg1 N1 C14 C15 -14.4(3) .
C1 N1 C14 C17 -11.1(3) .
Mg1 N1 C14 C17 166.68(17) .
N1 C14 C15 C16 -11.1(4) .
C17 C14 C15 C16 167.8(2) .
C19 N2 C16 C15 -174.3(2) .
Mg1 N2 C16 C15 10.2(3) .
C19 N2 C16 C18 3.6(3) .
Mg1 N2 C16 C18 -171.91(17) .
C14 C15 C16 N2 13.7(4) .
C14 C15 C16 C18 -164.3(2) .
C16 N2 C19 C24 99.7(3) .
Mg1 N2 C19 C24 -84.6(2) .
C16 N2 C19 C20 -83.5(3) .
Mg1 N2 C19 C20 92.1(2) .
C24 C19 C20 C21 -1.0(4) .
N2 C19 C20 C21 -177.6(2) .
C24 C19 C20 C28 177.4(2) .
N2 C19 C20 C28 0.7(4) .
C19 C20 C21 C22 0.9(4) .
C28 C20 C21 C22 -177.5(3) .
C20 C21 C22 C23 -0.2(5) .
C21 C22 C23 C24 -0.5(5) .
C22 C23 C24 C19 0.4(4) .
C22 C23 C24 C25 -178.8(3) .
C20 C19 C24 C23 0.4(4) .
N2 C19 C24 C23 177.1(2) .
C20 C19 C24 C25 179.6(2) .
N2 C19 C24 C25 -3.7(4) .
C23 C24 C25 C27 -51.7(3) .
C19 C24 C25 C27 129.1(3) .
C23 C24 C25 C26 72.2(3) .
C19 C24 C25 C26 -107.1(3) .
C21 C20 C28 C29 70.1(3) .
C19 C20 C28 C29 -108.2(3) .
C21 C20 C28 C30 -52.9(4) .
C19 C20 C28 C30 128.8(3) .
C32 N5 C31 N3 -0.7(3) .
C38 N5 C31 N3 178.3(3) .
C33 N3 C31 N5 0.1(3) .
Mg1 N3 C31 N5 173.32(17) .
C31 N5 C32 C37 -177.0(3) .
C38 N5 C32 C37 4.1(4) .
C31 N5 C32 C33 0.9(3) .
C38 N5 C32 C33 -178.0(3) .
C31 N3 C33 C34 179.7(3) .
Mg1 N3 C33 C34 7.8(4) .
C31 N3 C33 C32 0.5(3) .
Mg1 N3 C33 C32 -171.39(18) .
C37 C32 C33 C34 -2.0(4) .
N5 C32 C33 C34 179.8(2) .
C37 C32 C33 N3 177.2(2) .
N5 C32 C33 N3 -0.9(3) .
N3 C33 C34 C35 -177.4(3) .
C32 C33 C34 C35 1.7(4) .
C33 C34 C35 C36 -0.7(4) .
C34 C35 C36 C37 -0.1(4) .
N5 C32 C37 C36 178.8(3) .
C33 C32 C37 C36 1.2(4) .
C35 C36 C37 C32 -0.2(4) .
N2 Mg1 C39 C40 -45(3) .
N1 Mg1 C39 C40 -162.1(18) .
N3 Mg1 C39 C40 78(2) .
C39A Mg1 C39 C40 -9(12) .
Mg1 C39 C40 C41 170.6(16) .
C39 C40 C41 C42 178.8(17) .
N2 Mg1 C39A C40A -48(2) .
N1 Mg1 C39A C40A -165.3(14) .
C39 Mg1 C39A C40A 166(17) .
N3 Mg1 C39A C40A 70(2) .
Mg1 C39A C40A C41A -171.8(14) .
C39A C40A C41A C42A -69(2) .
C39A C40A C41A C42B -163.2(18) .
C1S C1S C2S C3S -174.7(6) 3_576
